data_1563941
loop_
_publ_author_name
'Di Filippo, Mara'
'Trujillo, Cristina'
'S\'anchez-Sanz, Goar'
'Batsanov, Andrei Stepanovich'
'Baumann, Marcus'

_publ_section_title
;
 Discovery of a Photochemical Cascade Process by Flow-Based Interception
 of Isomerising Alkenes
;
_journal_name_full 'Chemical Science'
_journal_paper_doi 10.1039/D1SC02879K
_journal_year 2021
_chemical_formula_moiety 'C22 H20 O3'
_chemical_formula_sum 'C22 H20 O3'
_chemical_formula_weight 332.38
_chemical_melting_point 'decomposition above 393 K'
_chemical_name_systematic ' Rac-4c-Butyl-4c,11-dihydro-10H-azuleno[1',2':1,2]indeno[5,6-d][1,3]dioxol-10-one '
_space_group_crystal_system triclinic
_space_group_IT_number 2
_space_group_name_Hall '-P 1'
_space_group_name_H-M_alt 'P -1'
_atom_sites_solution_hydrogens difmap
_atom_sites_solution_primary dual
_audit_creation_date 2021-02-18
_audit_creation_method
;
Olex2 1.3-alpha
(compiled 2020.11.12 svn.r5f609507 for OlexSys, GUI svn.r6270)
;
_audit_update_record
;
2021-03-22 deposited with the CCDC.	2021-07-05 downloaded from the CCDC.
;
_cell_angle_alpha 84.7360(10)
_cell_angle_beta 86.7728(11)
_cell_angle_gamma 81.7271(10)
_cell_formula_units_Z 2
_cell_length_a 6.8756(2)
_cell_length_b 8.8807(2)
_cell_length_c 14.0693(3)
_cell_measurement_reflns_used 9109
_cell_measurement_temperature 120
_cell_measurement_theta_max 35.61
_cell_measurement_theta_min 2.64
_cell_volume 845.74(4)
_computing_cell_refinement 'SAINT v8.40A (Bruker AXS, 2019)'
_computing_data_collection 'APEX3 v.2017.3_0 (Bruker AXS, 2017)'
_computing_data_reduction 'SAINT v8.40A (Bruker AXS, 2019)'
_computing_molecular_graphics 'Olex2 1.3-alpha (Dolomanov et al., 2009)'
_computing_publication_material 'Olex2 1.3-alpha (Dolomanov et al., 2009)'
_computing_structure_refinement 'SHELXL 2018/3 (Sheldrick, 2015a)'
_computing_structure_solution 'SHELXT 2018/2 (Sheldrick, 2015)'
_diffrn_ambient_temperature 120
_diffrn_detector 'Bruker PHOTON III C14 MM CPAD'
_diffrn_detector_area_resol_mean 54.4
_diffrn_detector_type 'CPA sensor'
_diffrn_measured_fraction_theta_full 0.991
_diffrn_measured_fraction_theta_max 0.993
_diffrn_measurement_device '3-circle diffractometer'
_diffrn_measurement_device_type 'Bruker D8 Venture'
_diffrn_measurement_method '\w- and \f-scan'
_diffrn_radiation_monochromator 'focusing mirrors'
_diffrn_radiation_probe x-ray
_diffrn_radiation_type 'Mo K\a'
_diffrn_radiation_wavelength 0.71073
_diffrn_reflns_av_R_equivalents 0.0347
_diffrn_reflns_av_unetI/netI 0.0446
_diffrn_reflns_Laue_measured_fraction_full 0.991
_diffrn_reflns_Laue_measured_fraction_max 0.993
_diffrn_reflns_limit_h_max 10
_diffrn_reflns_limit_h_min -10
_diffrn_reflns_limit_k_max 13
_diffrn_reflns_limit_k_min -13
_diffrn_reflns_limit_l_max 21
_diffrn_reflns_limit_l_min -21
_diffrn_reflns_number 17755
_diffrn_reflns_point_group_measured_fraction_full 0.991
_diffrn_reflns_point_group_measured_fraction_max 0.993
_diffrn_reflns_theta_full 25.242
_diffrn_reflns_theta_max 32.498
_diffrn_reflns_theta_min 2.326
_diffrn_source 'microfocus sealed X-ray tube'
_diffrn_source_current 1.4
_diffrn_source_power 0.07
_diffrn_source_type 'Incoatec I\mS 3.0 microsource'
_diffrn_source_voltage 50.0
_diffrn_standards_number 0
_exptl_absorpt_coefficient_mu 0.086
_exptl_absorpt_correction_T_max 1.0000
_exptl_absorpt_correction_T_min 0.9237
_exptl_absorpt_correction_type multi-scan
_exptl_absorpt_process_details
;
SADABS-2016/2 (Krause et al., 2015) was used for absorption correction.
wR2(int) was 0.1053 before and 0.0500 after correction.
The Ratio of minimum to maximum transmission is 0.9237.
The \l/2 correction factor is Not present.
;
_exptl_crystal_colour yellow
_exptl_crystal_colour_primary yellow
_exptl_crystal_density_diffrn 1.305
_exptl_crystal_description block
_exptl_crystal_F_000 352
_exptl_crystal_recrystallization_method 'Re-crystallisation from solvent: DCM, ethyl acetate'
_exptl_crystal_size_max 0.508
_exptl_crystal_size_mid 0.246
_exptl_crystal_size_min 0.19
_refine_diff_density_max 0.570
_refine_diff_density_min -0.264
_refine_diff_density_rms 0.057
_refine_ls_extinction_method none
_refine_ls_goodness_of_fit_ref 1.040
_refine_ls_hydrogen_treatment refall
_refine_ls_matrix_type full
_refine_ls_number_parameters 306
_refine_ls_number_reflns 6082
_refine_ls_number_restraints 0
_refine_ls_restrained_S_all 1.040
_refine_ls_R_factor_all 0.0705
_refine_ls_R_factor_gt 0.0550
_refine_ls_shift/su_max 0.001
_refine_ls_shift/su_mean 0.000
_refine_ls_structure_factor_coef Fsqd
_refine_ls_weighting_details 'w=1/[\s^2^(Fo^2^)+(0.0735P)^2^+0.2695P] where P=(Fo^2^+2Fc^2^)/3'
_refine_ls_weighting_scheme calc
_refine_ls_wR_factor_gt 0.1394
_refine_ls_wR_factor_ref 0.1486
_reflns_Friedel_coverage 0.000
_reflns_number_gt 4807
_reflns_number_total 6082
_reflns_threshold_expression 'I > 2\s(I)'
_cod_data_source_file d1sc02879k2.cif
_cod_data_source_block 13a
_cod_depositor_comments
;
The following automatic conversions were performed:

data item '_diffrn_radiation_probe' value 'X-ray' was changed to
'x-ray' in accordance with the
/home/data/users/saulius/crontab/automatic-downloads/rss-feeds/RSC/lib/dictionaries/cif_core.dic
dictionary named 'cif_core.dic' version 2.4.2 last updated on
2011-04-26.

Automatic conversion script
Id: cif_fix_values 7556 2019-12-06 15:28:31Z antanas 
;
_cod_original_cell_volume 845.73(6)
_cod_database_code 1563941
_shelx_shelxl_version_number 2018/3
_shelx_space_group_comment
;
The symmetry employed for this shelxl refinement is uniquely defined
by the following loop, which should always be used as a source of
symmetry information in preference to the above space-group names.
They are only intended as comments.
;
_shelx_estimated_absorpt_t_max 0.984
_shelx_estimated_absorpt_t_min 0.958
_computing_bruker_data_scaling 'SADABS V2012/1 (Bruker AXS Inc.)'

loop_
_space_group_symop_operation_xyz
'x, y, z'
'-x, -y, -z'

loop_
_atom_site_label
_atom_site_type_symbol
_atom_site_fract_x
_atom_site_fract_y
_atom_site_fract_z
_atom_site_U_iso_or_equiv
_atom_site_adp_type
_atom_site_occupancy
_atom_site_site_symmetry_order
_atom_site_calc_flag
_atom_site_refinement_flags_posn
_atom_site_refinement_flags_adp
_atom_site_refinement_flags_occupancy
_atom_site_disorder_assembly
_atom_site_disorder_group
O1 O 0.30558(14) 0.07624(10) 0.54847(7) 0.0256(2) Uani 1 1 d . . . . .
O2 O 0.12193(13) 0.17397(10) 0.67768(7) 0.02261(19) Uani 1 1 d . . . . .
O3 O 0.99963(13) 0.74245(10) 0.61889(6) 0.02178(19) Uani 1 1 d . . . . .
C1 C 0.55788(17) 0.24724(13) 0.54017(9) 0.0181(2) Uani 1 1 d . . . . .
H1 H 0.635(2) 0.2067(18) 0.4825(11) 0.017(4) Uiso 1 1 d . . . . .
C2 C 0.39027(17) 0.19221(13) 0.57884(9) 0.0184(2) Uani 1 1 d . . . . .
C3 C 0.28037(17) 0.25166(13) 0.65663(8) 0.0179(2) Uani 1 1 d . . . . .
C4 C 0.33070(17) 0.36998(13) 0.70223(8) 0.0169(2) Uani 1 1 d . . . . .
H4 H 0.254(2) 0.4086(19) 0.7589(12) 0.022(4) Uiso 1 1 d . . . . .
C5 C 0.50105(16) 0.42828(12) 0.66391(8) 0.01488(19) Uani 1 1 d . . . . .
C6 C 0.59555(16) 0.55394(12) 0.68932(8) 0.01476(19) Uani 1 1 d . . . . .
C7 C 0.56978(16) 0.65894(13) 0.76870(8) 0.0153(2) Uani 1 1 d . . . . .
C8 C 0.36989(17) 0.75486(14) 0.77206(8) 0.0186(2) Uani 1 1 d . . . . .
H8 H 0.263(3) 0.721(2) 0.7358(13) 0.030(4) Uiso 1 1 d . . . . .
C9 C 0.32193(19) 0.87783(15) 0.82239(9) 0.0232(2) Uani 1 1 d . . . . .
H9 H 0.178(3) 0.924(2) 0.8241(13) 0.037(5) Uiso 1 1 d . . . . .
C10 C 0.4515(2) 0.95525(15) 0.87251(10) 0.0257(3) Uani 1 1 d . . . . .
H10 H 0.384(3) 1.020(2) 0.9243(14) 0.037(5) Uiso 1 1 d . . . . .
C11 C 0.6448(2) 0.96004(15) 0.85227(10) 0.0256(3) Uani 1 1 d . . . . .
H11 H 0.714(3) 1.032(2) 0.8833(14) 0.036(5) Uiso 1 1 d . . . . .
C12 C 0.76222(19) 0.88535(15) 0.77756(9) 0.0229(2) Uani 1 1 d . . . . .
H12 H 0.878(3) 0.936(2) 0.7503(13) 0.034(5) Uiso 1 1 d . . . . .
C13 C 0.72787(17) 0.75962(13) 0.73807(8) 0.0165(2) Uani 1 1 d . . . . .
C14 C 0.84878(17) 0.69703(13) 0.65447(8) 0.0163(2) Uani 1 1 d . . . . .
C15 C 0.75230(16) 0.57293(12) 0.62864(8) 0.0151(2) Uani 1 1 d . . . . .
C16 C 0.78136(17) 0.45689(13) 0.55702(8) 0.0159(2) Uani 1 1 d . . . . .
H16A H 0.907(3) 0.390(2) 0.5623(12) 0.026(4) Uiso 1 1 d . . . . .
H16B H 0.780(2) 0.5006(19) 0.4912(12) 0.025(4) Uiso 1 1 d . . . . .
C17 C 0.61100(16) 0.36866(12) 0.58447(8) 0.0152(2) Uani 1 1 d . . . . .
C18 C 0.1178(2) 0.08245(15) 0.59899(10) 0.0246(3) Uani 1 1 d . . . . .
H18A H 0.019(3) 0.136(2) 0.5539(12) 0.025(4) Uiso 1 1 d . . . . .
H18B H 0.097(3) -0.020(2) 0.6235(14) 0.035(5) Uiso 1 1 d . . . . .
C19 C 0.61039(17) 0.56334(14) 0.86552(8) 0.0175(2) Uani 1 1 d . . . . .
H19A H 0.502(2) 0.5007(18) 0.8776(11) 0.017(4) Uiso 1 1 d . . . . .
H19B H 0.601(2) 0.6313(18) 0.9176(11) 0.019(4) Uiso 1 1 d . . . . .
C20 C 0.80685(18) 0.45889(15) 0.86667(9) 0.0211(2) Uani 1 1 d . . . . .
H20A H 0.818(3) 0.393(2) 0.8103(14) 0.039(5) Uiso 1 1 d . . . . .
H20B H 0.919(3) 0.525(2) 0.8598(12) 0.030(4) Uiso 1 1 d . . . . .
C21 C 0.8338(2) 0.35524(16) 0.95873(9) 0.0255(3) Uani 1 1 d . . . . .
H21A H 0.716(3) 0.294(2) 0.9695(13) 0.034(5) Uiso 1 1 d . . . . .
H21B H 0.831(3) 0.417(2) 1.0128(14) 0.035(5) Uiso 1 1 d . . . . .
C22 C 1.0251(2) 0.24501(19) 0.95653(13) 0.0358(3) Uani 1 1 d . . . . .
H22A H 1.036(3) 0.185(2) 0.8998(15) 0.043(5) Uiso 1 1 d . . . . .
H22B H 1.143(3) 0.299(2) 0.9447(15) 0.048(6) Uiso 1 1 d . . . . .
H22C H 1.037(3) 0.176(3) 1.0148(16) 0.052(6) Uiso 1 1 d . . . . .

loop_
_atom_site_aniso_label
_atom_site_aniso_U_11
_atom_site_aniso_U_22
_atom_site_aniso_U_33
_atom_site_aniso_U_23
_atom_site_aniso_U_13
_atom_site_aniso_U_12
O1 0.0239(4) 0.0184(4) 0.0377(5) -0.0123(4) 0.0038(4) -0.0093(3)
O2 0.0230(4) 0.0196(4) 0.0272(4) -0.0026(3) 0.0031(3) -0.0111(3)
O3 0.0210(4) 0.0220(4) 0.0245(4) -0.0060(3) 0.0043(3) -0.0101(3)
C1 0.0183(5) 0.0147(5) 0.0220(5) -0.0062(4) 0.0014(4) -0.0028(4)
C2 0.0197(5) 0.0123(4) 0.0243(5) -0.0046(4) -0.0004(4) -0.0043(4)
C3 0.0177(5) 0.0152(5) 0.0215(5) 0.0000(4) 0.0009(4) -0.0060(4)
C4 0.0183(5) 0.0168(5) 0.0164(5) -0.0022(4) 0.0023(4) -0.0051(4)
C5 0.0162(5) 0.0144(4) 0.0145(4) -0.0019(4) -0.0002(4) -0.0036(4)
C6 0.0160(5) 0.0153(4) 0.0137(4) -0.0031(4) -0.0006(4) -0.0037(4)
C7 0.0155(5) 0.0167(5) 0.0143(4) -0.0041(4) -0.0002(3) -0.0028(4)
C8 0.0170(5) 0.0212(5) 0.0174(5) -0.0029(4) -0.0022(4) -0.0008(4)
C9 0.0212(6) 0.0243(6) 0.0229(5) -0.0043(5) -0.0043(4) 0.0039(4)
C10 0.0293(7) 0.0235(6) 0.0236(6) -0.0085(5) -0.0035(5) 0.0039(5)
C11 0.0305(7) 0.0213(6) 0.0268(6) -0.0098(5) -0.0057(5) -0.0026(5)
C12 0.0245(6) 0.0216(5) 0.0241(6) -0.0062(5) -0.0014(5) -0.0060(4)
C13 0.0169(5) 0.0175(5) 0.0161(5) -0.0043(4) -0.0012(4) -0.0035(4)
C14 0.0176(5) 0.0157(5) 0.0165(5) -0.0028(4) -0.0003(4) -0.0053(4)
C15 0.0164(5) 0.0149(4) 0.0147(4) -0.0029(4) 0.0001(4) -0.0044(4)
C16 0.0161(5) 0.0151(5) 0.0171(5) -0.0048(4) 0.0026(4) -0.0039(4)
C17 0.0161(5) 0.0136(4) 0.0164(5) -0.0029(4) 0.0008(4) -0.0029(4)
C18 0.0244(6) 0.0171(5) 0.0345(7) -0.0060(5) 0.0022(5) -0.0096(4)
C19 0.0166(5) 0.0209(5) 0.0146(4) -0.0031(4) 0.0008(4) -0.0005(4)
C20 0.0189(5) 0.0253(6) 0.0174(5) -0.0008(4) -0.0002(4) 0.0021(4)
C21 0.0263(6) 0.0264(6) 0.0207(5) 0.0022(5) -0.0002(4) 0.0040(5)
C22 0.0326(8) 0.0328(7) 0.0368(8) 0.0040(6) -0.0048(6) 0.0099(6)

loop_
_atom_type_symbol
_atom_type_description
_atom_type_scat_dispersion_real
_atom_type_scat_dispersion_imag
_atom_type_scat_source
C C 0.0033 0.0016 'International Tables Vol C Tables 4.2.6.8 and 6.1.1.4'
H H 0.0000 0.0000 'International Tables Vol C Tables 4.2.6.8 and 6.1.1.4'
O O 0.0106 0.0060 'International Tables Vol C Tables 4.2.6.8 and 6.1.1.4'

loop_
_exptl_crystal_face_index_h
_exptl_crystal_face_index_k
_exptl_crystal_face_index_l
_exptl_crystal_face_perp_dist
0.00 1.00 0.00 0.0670
0.00 -1.00 0.00 0.0950
0.00 0.00 -1.00 0.0790
0.00 -1.00 1.00 0.1170
0.00 0.00 1.00 0.1180
0.00 1.00 1.00 0.1120
-1.00 1.00 1.00 0.1070
1.00 -1.00 -1.00 0.1540
1.00 1.00 0.00 0.2340
1.00 -2.00 2.00 0.1260
2.00 -1.00 2.00 0.1630
-1.00 -1.00 -2.00 0.2280

loop_
_geom_angle_atom_site_label_1
_geom_angle_atom_site_label_2
_geom_angle_atom_site_label_3
_geom_angle
_geom_angle_site_symmetry_1
_geom_angle_site_symmetry_3
_geom_angle_publ_flag
C2 O1 C18 105.29(9) . . ?
C3 O2 C18 104.95(9) . . ?
C2 C1 H1 123.4(9) . . ?
C2 C1 C17 115.08(10) . . ?
C17 C1 H1 121.5(9) . . ?
O1 C2 C1 126.89(11) . . ?
O1 C2 C3 109.81(10) . . ?
C1 C2 C3 123.29(10) . . ?
O2 C3 C2 109.50(10) . . ?
C4 C3 O2 127.71(11) . . ?
C4 C3 C2 122.79(10) . . ?
C3 C4 H4 121.8(10) . . ?
C3 C4 C5 114.96(10) . . ?
C5 C4 H4 123.2(10) . . ?
C4 C5 C6 131.31(10) . . ?
C4 C5 C17 122.08(10) . . ?
C17 C5 C6 106.57(9) . . ?
C5 C6 C7 135.78(10) . . ?
C15 C6 C5 110.24(10) . . ?
C15 C6 C7 113.84(10) . . ?
C6 C7 C8 113.01(9) . . ?
C6 C7 C13 100.30(9) . . ?
C6 C7 C19 109.27(9) . . ?
C8 C7 C13 110.07(9) . . ?
C8 C7 C19 111.03(9) . . ?
C13 C7 C19 112.78(9) . . ?
C7 C8 H8 117.1(10) . . ?
C9 C8 C7 124.95(11) . . ?
C9 C8 H8 117.9(10) . . ?
C8 C9 H9 116.3(11) . . ?
C8 C9 C10 127.98(12) . . ?
C10 C9 H9 115.7(11) . . ?
C9 C10 H10 115.2(11) . . ?
C11 C10 C9 126.85(12) . . ?
C11 C10 H10 117.7(11) . . ?
C10 C11 H11 119.8(11) . . ?
C10 C11 C12 126.06(12) . . ?
C12 C11 H11 113.4(11) . . ?
C11 C12 H12 115.8(11) . . ?
C13 C12 C11 126.59(12) . . ?
C13 C12 H12 117.5(11) . . ?
C12 C13 C7 127.51(11) . . ?
C12 C13 C14 122.94(11) . . ?
C14 C13 C7 109.55(9) . . ?
O3 C14 C13 125.80(10) . . ?
O3 C14 C15 128.89(10) . . ?
C15 C14 C13 105.29(9) . . ?
C6 C15 C14 110.46(10) . . ?
C6 C15 C16 111.48(10) . . ?
C14 C15 C16 138.00(10) . . ?
C15 C16 H16A 112.7(10) . . ?
C15 C16 H16B 113.8(10) . . ?
C15 C16 C17 101.29(9) . . ?
H16A C16 H16B 105.2(14) . . ?
C17 C16 H16A 110.9(10) . . ?
C17 C16 H16B 113.1(10) . . ?
C1 C17 C5 121.79(10) . . ?
C1 C17 C16 127.79(10) . . ?
C5 C17 C16 110.41(9) . . ?
O1 C18 O2 107.60(10) . . ?
O1 C18 H18A 106.6(10) . . ?
O1 C18 H18B 109.4(11) . . ?
O2 C18 H18A 108.6(10) . . ?
O2 C18 H18B 109.2(11) . . ?
H18A C18 H18B 115.2(15) . . ?
C7 C19 H19A 106.1(9) . . ?
C7 C19 H19B 110.0(9) . . ?
H19A C19 H19B 106.7(13) . . ?
C20 C19 C7 114.18(9) . . ?
C20 C19 H19A 109.2(9) . . ?
C20 C19 H19B 110.2(9) . . ?
C19 C20 H20A 109.4(11) . . ?
C19 C20 H20B 108.9(10) . . ?
H20A C20 H20B 108.9(15) . . ?
C21 C20 C19 113.03(10) . . ?
C21 C20 H20A 108.8(11) . . ?
C21 C20 H20B 107.7(10) . . ?
C20 C21 H21A 108.8(11) . . ?
C20 C21 H21B 109.6(11) . . ?
C20 C21 C22 112.46(12) . . ?
H21A C21 H21B 107.0(15) . . ?
C22 C21 H21A 109.3(11) . . ?
C22 C21 H21B 109.6(11) . . ?
C21 C22 H22A 111.1(12) . . ?
C21 C22 H22B 112.6(13) . . ?
C21 C22 H22C 111.4(13) . . ?
H22A C22 H22B 100.4(17) . . ?
H22A C22 H22C 109.9(17) . . ?
H22B C22 H22C 110.9(17) . . ?

loop_
_geom_bond_atom_site_label_1
_geom_bond_atom_site_label_2
_geom_bond_distance
_geom_bond_site_symmetry_2
_geom_bond_publ_flag
O1 C2 1.3652(13) . ?
O1 C18 1.4350(16) . ?
O2 C3 1.3758(14) . ?
O2 C18 1.4363(16) . ?
O3 C14 1.2304(14) . ?
C1 H1 1.009(16) . ?
C1 C2 1.3804(16) . ?
C1 C17 1.3953(15) . ?
C2 C3 1.3948(17) . ?
C3 C4 1.3743(16) . ?
C4 H4 0.993(16) . ?
C4 C5 1.4081(15) . ?
C5 C6 1.4503(15) . ?
C5 C17 1.4140(15) . ?
C6 C7 1.5065(15) . ?
C6 C15 1.3569(15) . ?
C7 C8 1.5099(16) . ?
C7 C13 1.5241(16) . ?
C7 C19 1.5546(16) . ?
C8 H8 1.015(18) . ?
C8 C9 1.3470(17) . ?
C9 H9 1.014(19) . ?
C9 C10 1.4493(19) . ?
C10 H10 1.02(2) . ?
C10 C11 1.349(2) . ?
C11 H11 1.00(2) . ?
C11 C12 1.4403(18) . ?
C12 H12 1.010(19) . ?
C12 C13 1.3474(16) . ?
C13 C14 1.5035(16) . ?
C14 C15 1.4484(15) . ?
C15 C16 1.4920(15) . ?
C16 H16A 0.977(17) . ?
C16 H16B 0.970(17) . ?
C16 C17 1.5141(15) . ?
C18 H18A 0.997(17) . ?
C18 H18B 0.972(19) . ?
C19 H19A 0.989(16) . ?
C19 H19B 0.984(16) . ?
C19 C20 1.5246(17) . ?
C20 H20A 1.02(2) . ?
C20 H20B 1.025(18) . ?
C20 C21 1.5226(18) . ?
C21 H21A 1.035(19) . ?
C21 H21B 0.977(19) . ?
C21 C22 1.523(2) . ?
C22 H22A 0.99(2) . ?
C22 H22B 1.00(2) . ?
C22 H22C 0.98(2) . ?

loop_
_geom_torsion_atom_site_label_1
_geom_torsion_atom_site_label_2
_geom_torsion_atom_site_label_3
_geom_torsion_atom_site_label_4
_geom_torsion
_geom_torsion_site_symmetry_1
_geom_torsion_site_symmetry_2
_geom_torsion_site_symmetry_3
_geom_torsion_site_symmetry_4
_geom_torsion_publ_flag
O1 C2 C3 O2 0.04(14) . . . . ?
O1 C2 C3 C4 -179.99(11) . . . . ?
O2 C3 C4 C5 -179.40(11) . . . . ?
O3 C14 C15 C6 176.34(12) . . . . ?
O3 C14 C15 C16 -0.5(2) . . . . ?
C1 C2 C3 O2 179.48(11) . . . . ?
C1 C2 C3 C4 -0.55(19) . . . . ?
C2 O1 C18 O2 -16.44(13) . . . . ?
C2 C1 C17 C5 0.81(17) . . . . ?
C2 C1 C17 C16 -177.69(11) . . . . ?
C2 C3 C4 C5 0.64(17) . . . . ?
C3 O2 C18 O1 16.40(13) . . . . ?
C3 C4 C5 C6 177.44(11) . . . . ?
C3 C4 C5 C17 -0.02(17) . . . . ?
C4 C5 C6 C7 8.0(2) . . . . ?
C4 C5 C6 C15 -176.81(12) . . . . ?
C4 C5 C17 C1 -0.73(17) . . . . ?
C4 C5 C17 C16 178.00(10) . . . . ?
C5 C6 C7 C8 -61.40(16) . . . . ?
C5 C6 C7 C13 -178.53(12) . . . . ?
C5 C6 C7 C19 62.75(16) . . . . ?
C5 C6 C15 C14 -179.25(9) . . . . ?
C5 C6 C15 C16 -1.53(13) . . . . ?
C6 C5 C17 C1 -178.74(10) . . . . ?
C6 C5 C17 C16 -0.01(12) . . . . ?
C6 C7 C8 C9 -166.02(12) . . . . ?
C6 C7 C13 C12 173.25(12) . . . . ?
C6 C7 C13 C14 -7.39(11) . . . . ?
C6 C7 C19 C20 52.62(13) . . . . ?
C6 C15 C16 C17 1.42(12) . . . . ?
C7 C6 C15 C14 -2.91(14) . . . . ?
C7 C6 C15 C16 174.81(9) . . . . ?
C7 C8 C9 C10 8.6(2) . . . . ?
C7 C13 C14 O3 -172.29(11) . . . . ?
C7 C13 C14 C15 6.22(12) . . . . ?
C7 C19 C20 C21 -174.25(11) . . . . ?
C8 C7 C13 C12 53.96(15) . . . . ?
C8 C7 C13 C14 -126.68(10) . . . . ?
C8 C7 C19 C20 177.92(10) . . . . ?
C8 C9 C10 C11 26.6(2) . . . . ?
C9 C10 C11 C12 -1.6(2) . . . . ?
C10 C11 C12 C13 -25.3(2) . . . . ?
C11 C12 C13 C7 -6.1(2) . . . . ?
C11 C12 C13 C14 174.60(12) . . . . ?
C12 C13 C14 O3 7.10(19) . . . . ?
C12 C13 C14 C15 -174.38(11) . . . . ?
C13 C7 C8 C9 -54.81(15) . . . . ?
C13 C7 C19 C20 -58.01(13) . . . . ?
C13 C14 C15 C6 -2.11(13) . . . . ?
C13 C14 C15 C16 -178.94(13) . . . . ?
C14 C15 C16 C17 178.23(13) . . . . ?
C15 C6 C7 C8 123.52(11) . . . . ?
C15 C6 C7 C13 6.39(12) . . . . ?
C15 C6 C7 C19 -112.33(11) . . . . ?
C15 C16 C17 C1 177.83(11) . . . . ?
C15 C16 C17 C5 -0.81(12) . . . . ?
C17 C1 C2 O1 179.13(11) . . . . ?
C17 C1 C2 C3 -0.20(18) . . . . ?
C17 C5 C6 C7 -174.26(12) . . . . ?
C17 C5 C6 C15 0.94(13) . . . . ?
C18 O1 C2 C1 -169.21(12) . . . . ?
C18 O1 C2 C3 10.19(14) . . . . ?
C18 O2 C3 C2 -10.23(13) . . . . ?
C18 O2 C3 C4 169.80(12) . . . . ?
C19 C7 C8 C9 70.80(15) . . . . ?
C19 C7 C13 C12 -70.64(15) . . . . ?
C19 C7 C13 C14 108.72(10) . . . . ?
C19 C20 C21 C22 176.58(12) . . . . ?
